data_2007556
loop_
_publ_author_name
'Wang, Shu-Yu S.'
'Boncella, James M.'
'Abboud, Khalil A.'

_publ_section_title
;[<i>N</i>,<i>N</i>'-Bis(trimethylsilyl)-<i>o</i>-phenylenediamido](1,4-butanediyl)(phenylimido)tungsten(VI),
 a Deactivation Product from Olefin Metathesis Polymerization
;
_journal_issue 8
_journal_name_full 'Acta Crystallographica Section C'
_journal_page_first IUC9800035
_journal_paper_doi 10.1107/S010827019809948X
_journal_volume 54
_journal_year 1998
_chemical_formula_iupac '[W (C4 H8) (C6 H5 N) (C12 H22 N2 Si2 )]'
_chemical_formula_sum 'C22 H35 N3 Si2 W'
_chemical_formula_weight 581.56
_chemical_name_systematic
;
 ?
;
_space_group_IT_number 2
_symmetry_cell_setting triclinic
_symmetry_space_group_name_Hall '-P 1'
_symmetry_space_group_name_H-M 'P -1'
_audit_creation_method SHELXL-97
_cell_angle_alpha 104.4710(10)
_cell_angle_beta 97.9540(10)
_cell_angle_gamma 102.2470(10)
_cell_formula_units_Z 2
_cell_length_a 9.21180(10)
_cell_length_b 12.0569(2)
_cell_length_c 12.0845(2)
_cell_measurement_temperature 173(2)
_cell_volume 1243.77(3)
_computing_cell_refinement 'Siemens SMART & SAINT, (Siemens, 1995)'
_computing_data_collection 'Siemens SMART, (Siemens, 1995)'
_computing_data_reduction 'Siemens SHELXTL5, (Sheldrick, 1995)'
_computing_molecular_graphics 'Siemens SHELX-97'
_computing_publication_material 'Siemens SHELX-97'
_computing_structure_refinement 'Siemens SHELX-97'
_computing_structure_solution 'Siemens SHELX-97, (Sheldrick, 1997)'
_diffrn_ambient_temperature 173(2)
_diffrn_measured_fraction_theta_full 0.986
_diffrn_measured_fraction_theta_max 0.852
_diffrn_measurement_device_type 'Siemens SMART platform / CCD'
_diffrn_measurement_method \w
_diffrn_radiation_monochromator graphite
_diffrn_radiation_source 'normal-focus Sealed tube'
_diffrn_radiation_type MoK\a
_diffrn_radiation_wavelength 0.71073
_diffrn_reflns_av_R_equivalents 0.0230
_diffrn_reflns_av_sigmaI/netI 0.0380
_diffrn_reflns_limit_h_max 11
_diffrn_reflns_limit_h_min -11
_diffrn_reflns_limit_k_max 9
_diffrn_reflns_limit_k_min -15
_diffrn_reflns_limit_l_max 14
_diffrn_reflns_limit_l_min -15
_diffrn_reflns_number 8213
_diffrn_reflns_theta_full 20.80
_diffrn_reflns_theta_max 26.92
_diffrn_reflns_theta_min 1.78
_diffrn_standards_decay_% '< 1'
_exptl_absorpt_coefficient_mu 4.752
_exptl_absorpt_correction_T_max 0.578
_exptl_absorpt_correction_T_min 0.437
_exptl_absorpt_correction_type empirical
_exptl_absorpt_process_details '(SADABS, Blessing 1995)'
_exptl_crystal_colour Orange
_exptl_crystal_density_diffrn 1.553
_exptl_crystal_density_method 'not measured'
_exptl_crystal_description Plate
_exptl_crystal_F_000 580
_exptl_crystal_size_max 0.23
_exptl_crystal_size_mid 0.19
_exptl_crystal_size_min 0.16
_refine_diff_density_max 0.95
_refine_diff_density_min -0.78
_refine_ls_extinction_coef 0.0010(2)
_refine_ls_extinction_method SHELX-97
_refine_ls_goodness_of_fit_ref 1.055
_refine_ls_hydrogen_treatment constr
_refine_ls_matrix_type full
_refine_ls_number_parameters 273
_refine_ls_number_reflns 4600
_refine_ls_number_restraints 7
_refine_ls_restrained_S_all 1.055
_refine_ls_R_factor_all 0.0293
_refine_ls_R_factor_obs .0244
_refine_ls_shift/su_max 0.002
_refine_ls_shift/su_mean 0.000
_refine_ls_structure_factor_coef Fsqd
_refine_ls_weighting_details 'w=1/[\s^2^(Fo^2^)+(0.0250P)^2^+0.5695P] where P=(Fo^2^+2Fc^2^)/3'
_refine_ls_weighting_scheme calc
_refine_ls_wR_factor_obs .0564
_refine_ls_wR_factor_ref 0.0588
_reflns_number_gt 4204
_reflns_number_total 4600
_reflns_threshold_expression >2sigma(I)
_cod_data_source_file qb0044.cif
_cod_data_source_block 1
_cod_depositor_comments
;
The following automatic conversions were performed:
'_symmetry_cell_setting' value 'Triclinic' changed to 'triclinic'
according to '/home/saulius/struct/CIF-dictionaries/cif_core.dic'
dictionary named 'cif_core.dic' version 2.4.1 from 2010-06-29.

Automatic conversion script
Id: cif_fix_enum 1527 2010-12-29 10:47:43Z saulius 

The following automatic conversions were performed:

'_refine_ls_weighting_scheme' value 'calc
w=1/[\s^2^(Fo^2^)+(0.0250P)^2^+0.5695P] where P=(Fo^2^+2Fc^2^)/3' was
changed to 'calc'. New tag '_refine_ls_weighting_details' was
created. The value of the new tag was set to
'w=1/[\s^2^(Fo^2^)+(0.0250P)^2^+0.5695P] where P=(Fo^2^+2Fc^2^)/3'.

Automatic conversion script
Id: cif_fix_values 3143 2015-03-26 13:38:13Z robertas 
;
_cod_database_code 2007556

loop_
_symmetry_equiv_pos_as_xyz
'x, y, z'
'-x, -y, -z'

loop_
_atom_site_label
_atom_site_fract_x
_atom_site_fract_y
_atom_site_fract_z
_atom_site_U_iso_or_equiv
_atom_site_adp_type
_atom_site_calc_flag
_atom_site_refinement_flags
_atom_site_occupancy
_atom_site_disorder_assembly
_atom_site_disorder_group
_atom_site_type_symbol
W .19059(2) .699360(10) .797140(10) .02675(7) Uani d . 1 . . W
Si1 -.18060(10) .58830(10) .80470(10) .0350(3) Uani d . 1 . . Si
Si2 .28580(10) .84190(10) .59360(10) .0335(2) Uani d . 1 . . Si
N1 -.0276(4) .6972(3) .7931(3) .0298(7) Uani d . 1 . . N
N2 .1807(4) .8106(3) .6984(3) .0299(7) Uani d . 1 . . N
N3 .2267(4) .5638(3) .7369(3) .0319(7) Uani d . 1 . . N
C1 .2030(4) .6996(4) .9784(3) .0393(10) Uani d D 1 . . C
H1A .1417 .6260 .9820 .047 Uiso d PR .61(2) A 1 H
H1B .1651 .7628 1.0196 .047 Uiso d PR .61(2) A 1 H
H1C .1811 .6187 .9804 .047 Uiso d PR .39(2) A 2 H
H1D .1246 .7327 1.0068 .047 Uiso d PR .39(2) A 2 H
C2 .3695(7) .7165(9) 1.0357(12) .049(3) Uani d PD .61(2) A 1 C
H2A .3790 .7248 1.1185 .059 Uiso calc PR .61(2) A 1 H
H2B .4057 .6488 1.0001 .059 Uiso calc PR .61(2) A 1 H
C3 .4591(13) .8269(9) 1.0165(4) .043(3) Uani d PD .61(2) A 1 C
H3A .5669 .8352 1.0391 .052 Uiso calc PR .61(2) A 1 H
H3B .4344 .8962 1.0623 .052 Uiso calc PR .61(2) A 1 H
C2' .3555(9) .764(3) 1.0639(11) .063(7) Uani d PD .39(2) A 2 C
H2'A .3540 .8424 1.1076 .075 Uiso calc PR .39(2) A 2 H
H2'B .3772 .7193 1.1184 .075 Uiso calc PR .39(2) A 2 H
C3' .4713(17) .770(2) .9883(13) .048(5) Uani d PD .39(2) A 2 C
H3'A .4879 .6916 .9591 .057 Uiso calc PR .39(2) A 2 H
H3'B .5669 .8230 1.0339 .057 Uiso calc PR .39(2) A 2 H
C4 .4156(5) .8138(4) .8852(3) .0385(10) Uani d D 1 . . C
H4A .4212 .8911 .8754 .046 Uiso d PR .61(2) A 1 H
H4B .4894 .7831 .8470 .046 Uiso d PR .61(2) A 1 H
H4C .4100 .8944 .9126 .046 Uiso d PR .39(2) A 2 H
H4D .4837 .8104 .8318 .046 Uiso d PR .39(2) A 2 H
C5 -.0238(4) .8156(4) .8017(3) .0312(8) Uani d . 1 . . C
C6 .0883(4) .8761(3) .7510(3) .0317(9) Uani d . 1 . . C
C7 .0957(5) .9958(4) .7563(4) .0420(10) Uani d . 1 . . C
H7A .1697 1.0374 .7260 .050 Uiso calc R 1 . . H
C8 -.0056(6) 1.0513(4) .8056(4) .0510(12) Uani d . 1 . . C
H8A -.0008 1.1294 .8066 .061 Uiso calc R 1 . . H
C9 -.1147(6) .9923(4) .8539(4) .0516(12) Uani d . 1 . . C
H9A -.1828 1.0308 .8865 .062 Uiso calc R 1 . . H
C10 -.1228(5) .8771(4) .8539(4) .0422(10) Uani d . 1 . . C
H10A -.1944 .8393 .8887 .051 Uiso calc R 1 . . H
C11 .2430(4) .4516(3) .6871(3) .0286(8) Uani d . 1 . . C
C12 .3125(5) .3929(4) .7549(4) .0370(9) Uani d . 1 . . C
H12A .3479 .4288 .8346 .044 Uiso calc R 1 . . H
C13 .3297(5) .2812(4) .7052(4) .0438(11) Uani d . 1 . . C
H13A .3754 .2422 .7518 .053 Uiso calc R 1 . . H
C14 .2797(5) .2274(4) .5874(4) .0435(11) Uani d . 1 . . C
H14A .2938 .1531 .5540 .052 Uiso calc R 1 . . H
C15 .2092(5) .2836(4) .5195(4) .0443(11) Uani d . 1 . . C
H15A .1737 .2466 .4400 .053 Uiso calc R 1 . . H
C16 .1901(5) .3953(4) .5681(3) .0364(9) Uani d . 1 . . C
H16A .1420 .4328 .5212 .044 Uiso calc R 1 . . H
C17 -.2160(6) .6169(5) .9569(4) .0544(13) Uani d . 1 . . C
H17A -.1267 .6185 1.0093 .082 Uiso calc R 1 . . H
H17B -.2991 .5552 .9599 .082 Uiso calc R 1 . . H
H17C -.2404 .6919 .9796 .082 Uiso calc R 1 . . H
C18 -.1266(5) .4455(4) .7660(4) .0435(10) Uani d . 1 . . C
H18A -.0375 .4501 .8205 .065 Uiso calc R 1 . . H
H18B -.1060 .4299 .6886 .065 Uiso calc R 1 . . H
H18C -.2083 .3826 .7690 .065 Uiso calc R 1 . . H
C19 -.3520(5) .5851(5) .7027(4) .0482(11) Uani d . 1 . . C
H19A -.3766 .6600 .7251 .072 Uiso calc R 1 . . H
H19B -.4353 .5232 .7052 .072 Uiso calc R 1 . . H
H19C -.3329 .5705 .6249 .072 Uiso calc R 1 . . H
C20 .4557(5) .9700(4) .6602(4) .0504(12) Uani d . 1 . . C
H20A .5180 .9536 .7216 .076 Uiso calc R 1 . . H
H20B .4236 1.0400 .6917 .076 Uiso calc R 1 . . H
H20C .5128 .9821 .6017 .076 Uiso calc R 1 . . H
C21 .3517(5) .7079(4) .5358(4) .0450(11) Uani d . 1 . . C
H21A .4148 .6935 .5982 .068 Uiso calc R 1 . . H
H21B .4089 .7198 .4772 .068 Uiso calc R 1 . . H
H21C .2657 .6409 .5021 .068 Uiso calc R 1 . . H
C22 .1634(5) .8716(4) .4747(4) .0440(11) Uani d . 1 . . C
H22A .1301 .9411 .5058 .066 Uiso calc R 1 . . H
H22B .0768 .8050 .4409 .066 Uiso calc R 1 . . H
H22C .2199 .8839 .4159 .066 Uiso calc R 1 . . H

loop_
_atom_site_aniso_label
_atom_site_aniso_U_11
_atom_site_aniso_U_22
_atom_site_aniso_U_33
_atom_site_aniso_U_12
_atom_site_aniso_U_13
_atom_site_aniso_U_23
W .02711(10) .02714(10) .02719(10) .00809(6) .00501(6) .00929(7)
Si1 .0317(6) .0424(7) .0339(6) .0079(5) .0114(5) .0150(5)
Si2 .0313(6) .0370(6) .0321(6) .0040(5) .0050(5) .0145(5)
N1 .0310(17) .0332(18) .0282(16) .0107(14) .0063(14) .0121(14)
N2 .0285(17) .0296(17) .0334(17) .0070(14) .0069(14) .0121(14)
N3 .0323(18) .0334(18) .0335(18) .0106(15) .0081(14) .0134(15)
C1 .038(2) .048(3) .031(2) .006(2) .0044(18) .014(2)
C2 .053(6) .056(7) .027(6) -.003(4) -.007(4) .017(5)
C3 .034(5) .046(6) .035(5) .002(4) -.009(4) .003(4)
C2' .048(9) .079(16) .033(9) -.007(8) -.013(7) -.004(8)
C3' .032(7) .070(13) .035(7) .013(8) -.009(6) .012(8)
C4 .035(2) .036(2) .039(2) .0023(18) .0019(19) .0121(19)
C5 .031(2) .037(2) .0262(19) .0109(17) .0027(16) .0103(17)
C6 .035(2) .034(2) .027(2) .0113(18) .0013(17) .0106(17)
C7 .049(3) .035(2) .041(2) .010(2) .003(2) .012(2)
C8 .067(3) .036(2) .051(3) .022(2) .003(2) .011(2)
C9 .060(3) .048(3) .052(3) .034(3) .013(2) .007(2)
C10 .040(2) .048(3) .041(2) .020(2) .010(2) .010(2)
C11 .028(2) .029(2) .031(2) .0055(16) .0099(16) .0104(16)
C12 .045(3) .034(2) .031(2) .0093(19) .0029(18) .0105(18)
C13 .042(3) .034(2) .057(3) .013(2) .003(2) .017(2)
C14 .048(3) .026(2) .057(3) .0082(19) .019(2) .009(2)
C15 .057(3) .036(2) .032(2) .000(2) .012(2) .0031(19)
C16 .039(2) .036(2) .035(2) .0081(18) .0026(18) .0142(18)
C17 .063(3) .059(3) .051(3) .014(3) .029(3) .025(2)
C18 .041(3) .041(3) .044(3) .001(2) .007(2) .015(2)
C19 .027(2) .066(3) .054(3) .011(2) .010(2) .021(2)
C20 .044(3) .056(3) .051(3) -.001(2) .006(2) .027(2)
C21 .048(3) .056(3) .040(2) .018(2) .017(2) .020(2)
C22 .043(3) .047(3) .044(3) .005(2) .007(2) .025(2)

loop_
_atom_type_symbol
_atom_type_description
_atom_type_scat_dispersion_real
_atom_type_scat_dispersion_imag
_atom_type_scat_source
C C 0.0033 0.0016 'International Tables Vol C Tables 4.2.6.8 and 6.1.1.4'
H H 0.0000 0.0000 'International Tables Vol C Tables 4.2.6.8 and 6.1.1.4'
N N 0.0061 0.0033 'International Tables Vol C Tables 4.2.6.8 and 6.1.1.4'
Si Si 0.0817 0.0704 'International Tables Vol C Tables 4.2.6.8 and 6.1.1.4'
W W -0.8490 6.8722 'International Tables Vol C Tables 4.2.6.8 and 6.1.1.4'

loop_
_geom_angle_atom_site_label_1
_geom_angle_atom_site_label_2
_geom_angle_atom_site_label_3
_geom_angle
_geom_angle_publ_flag
N3 W N1 115.78(15) yes
N3 W N2 118.68(13) yes
N1 W N2 83.56(12) yes
N3 W C1 100.89(16) yes
N1 W C1 86.18(13) yes
N2 W C1 139.67(15) yes
N3 W C4 103.33(16) yes
N1 W C4 139.50(15) yes
N2 W C4 86.87(14) yes
C1 W C4 76.18(16) yes
N1 Si1 C19 108.62(19) ?
N1 Si1 C18 106.43(18) ?
C19 Si1 C18 111.6(2) ?
N1 Si1 C17 112.0(2) ?
C19 Si1 C17 109.9(2) ?
C18 Si1 C17 108.2(2) ?
N2 Si2 C21 105.97(18) ?
N2 Si2 C22 110.10(18) ?
C21 Si2 C22 110.4(2) ?
N2 Si2 C20 111.69(19) ?
C21 Si2 C20 108.4(2) ?
C22 Si2 C20 110.3(2) ?
C5 N1 Si1 126.7(3) ?
C5 N1 W 101.2(2) ?
Si1 N1 W 131.06(17) ?
C6 N2 Si2 126.8(3) ?
C6 N2 W 100.8(2) ?
Si2 N2 W 131.34(17) ?
C11 N3 W 175.4(3) ?
C2' C1 C2 23.7(8) ?
C2' C1 W 117.3(8) ?
C2 C1 W 109.1(6) ?
C2' C1 H1A 122.0 ?
C2 C1 H1A 110.1 ?
W C1 H1A 109.7 ?
C2' C1 H1B 86.1 ?
C2 C1 H1B 109.7 ?
W C1 H1B 109.9 ?
H1A C1 H1B 108.2 ?
C2' C1 H1C 106.3 ?
C2 C1 H1C 89.4 ?
W C1 H1C 108.0 ?
H1A C1 H1C 23.6 ?
H1B C1 H1C 128.1 ?
C2' C1 H1D 109.2 ?
C2 C1 H1D 131.4 ?
W C1 H1D 108.2 ?
H1A C1 H1D 84.8 ?
H1B C1 H1D 26.5 ?
H1C C1 H1D 107.3 ?
C3 C2 C1 106.6(6) ?
C3 C2 H2A 110.4 ?
C1 C2 H2A 110.4 ?
C3 C2 H2B 110.4 ?
C1 C2 H2B 110.4 ?
H2A C2 H2B 108.6 ?
C2 C3 C4 106.5(8) ?
C2 C3 H3A 110.4 ?
C4 C3 H3A 110.4 ?
C2 C3 H3B 110.4 ?
C4 C3 H3B 110.4 ?
H3A C3 H3B 108.6 ?
C3' C2' C1 105.0(10) ?
C3' C2' H2'A 110.7 ?
C1 C2' H2'A 110.7 ?
C3' C2' H2'B 110.7 ?
C1 C2' H2'B 110.7 ?
H2'A C2' H2'B 108.8 ?
C2' C3' C4 109.7(14) ?
C2' C3' H3'A 109.7 ?
C4 C3' H3'A 109.7 ?
C2' C3' H3'B 109.7 ?
C4 C3' H3'B 109.7 ?
H3'A C3' H3'B 108.2 ?
C3' C4 C3 27.4(6) ?
C3' C4 W 107.6(8) ?
C3 C4 W 115.4(4) ?
C3' C4 H4A 133.6 ?
C3 C4 H4A 108.6 ?
W C4 H4A 108.4 ?
C3' C4 H4B 87.7 ?
C3 C4 H4B 108.4 ?
W C4 H4B 108.4 ?
H4A C4 H4B 107.4 ?
C3' C4 H4C 110.5 ?
C3 C4 H4C 83.3 ?
W C4 H4C 109.9 ?
H4A C4 H4C 28.3 ?
H4B C4 H4C 129.3 ?
C3' C4 H4D 110.6 ?
C3 C4 H4D 125.3 ?
W C4 H4D 110.0 ?
H4A C4 H4D 83.1 ?
H4B C4 H4D 25.5 ?
H4C C4 H4D 108.3 ?
N1 C5 C10 124.9(4) ?
N1 C5 C6 116.2(3) ?
C10 C5 C6 118.9(4) ?
N2 C6 C7 125.1(4) ?
N2 C6 C5 116.5(3) ?
C7 C6 C5 118.4(4) ?
C8 C7 C6 120.7(4) ?
C8 C7 H7A 119.7 ?
C6 C7 H7A 119.7 ?
C7 C8 C9 120.9(4) ?
C7 C8 H8A 119.6 ?
C9 C8 H8A 119.6 ?
C10 C9 C8 120.4(4) ?
C10 C9 H9A 119.8 ?
C8 C9 H9A 119.8 ?
C9 C10 C5 120.8(4) ?
C9 C10 H10A 119.6 ?
C5 C10 H10A 119.6 ?
N3 C11 C12 120.5(3) ?
N3 C11 C16 121.0(3) ?
C12 C11 C16 118.6(4) ?
C13 C12 C11 120.6(4) ?
C13 C12 H12A 119.7 ?
C11 C12 H12A 119.7 ?
C14 C13 C12 120.4(4) ?
C14 C13 H13A 119.8 ?
C12 C13 H13A 119.8 ?
C15 C14 C13 119.7(4) ?
C15 C14 H14A 120.1 ?
C13 C14 H14A 120.1 ?
C14 C15 C16 120.6(4) ?
C14 C15 H15A 119.7 ?
C16 C15 H15A 119.7 ?
C15 C16 C11 120.2(4) ?
C15 C16 H16A 119.9 ?
C11 C16 H16A 119.9 ?
Si1 C17 H17A 109.5 ?
Si1 C17 H17B 109.5 ?
H17A C17 H17B 109.5 ?
Si1 C17 H17C 109.5 ?
H17A C17 H17C 109.5 ?
H17B C17 H17C 109.5 ?
Si1 C18 H18A 109.5 ?
Si1 C18 H18B 109.5 ?
H18A C18 H18B 109.5 ?
Si1 C18 H18C 109.5 ?
H18A C18 H18C 109.5 ?
H18B C18 H18C 109.5 ?
Si1 C19 H19A 109.5 ?
Si1 C19 H19B 109.5 ?
H19A C19 H19B 109.5 ?
Si1 C19 H19C 109.5 ?
H19A C19 H19C 109.5 ?
H19B C19 H19C 109.5 ?
Si2 C20 H20A 109.5 ?
Si2 C20 H20B 109.5 ?
H20A C20 H20B 109.5 ?
Si2 C20 H20C 109.5 ?
H20A C20 H20C 109.5 ?
H20B C20 H20C 109.5 ?
Si2 C21 H21A 109.5 ?
Si2 C21 H21B 109.5 ?
H21A C21 H21B 109.5 ?
Si2 C21 H21C 109.5 ?
H21A C21 H21C 109.5 ?
H21B C21 H21C 109.5 ?
Si2 C22 H22A 109.5 ?
Si2 C22 H22B 109.5 ?
H22A C22 H22B 109.5 ?
Si2 C22 H22C 109.5 ?
H22A C22 H22C 109.5 ?
H22B C22 H22C 109.5 ?

loop_
_geom_bond_atom_site_label_1
_geom_bond_atom_site_label_2
_geom_bond_site_symmetry_2
_geom_bond_distance
_geom_bond_publ_flag
W N3 . 1.736(3) yes
W N1 . 1.998(3) yes
W N2 . 2.013(3) yes
W C1 . 2.177(4) yes
W C4 . 2.185(4) yes
Si1 N1 . 1.758(3) ?
Si1 C19 . 1.851(4) ?
Si1 C18 . 1.859(5) ?
Si1 C17 . 1.873(4) ?
Si2 N2 . 1.762(3) ?
Si2 C21 . 1.854(4) ?
Si2 C22 . 1.856(4) ?
Si2 C20 . 1.867(5) ?
N1 C5 . 1.398(5) ?
N2 C6 . 1.392(5) ?
N3 C11 . 1.385(5) ?
C1 C2' . 1.541(5) ?
C1 C2 . 1.541(5) ?
C1 H1A . .9600 ?
C1 H1B . .9600 ?
C1 H1C . .9600 ?
C1 H1D . .9600 ?
C2 C3 . 1.499(9) ?
C2 H2A . .9700 ?
C2 H2B . .9700 ?
C3 C4 . 1.541(5) ?
C3 H3A . .9700 ?
C3 H3B . .9700 ?
C2' C3' . 1.499(9) ?
C2' H2'A . .9700 ?
C2' H2'B . .9700 ?
C3' C4 . 1.541(5) ?
C3' H3'A . .9700 ?
C3' H3'B . .9700 ?
C4 H4A . .9600 ?
C4 H4B . .9600 ?
C4 H4C . .9600 ?
C4 H4D . .9600 ?
C5 C10 . 1.412(5) ?
C5 C6 . 1.433(5) ?
C6 C7 . 1.415(6) ?
C7 C8 . 1.376(6) ?
C7 H7A . .9300 ?
C8 C9 . 1.387(7) ?
C8 H8A . .9300 ?
C9 C10 . 1.374(6) ?
C9 H9A . .9300 ?
C10 H10A . .9300 ?
C11 C12 . 1.386(5) ?
C11 C16 . 1.395(5) ?
C12 C13 . 1.382(6) ?
C12 H12A . .9300 ?
C13 C14 . 1.375(6) ?
C13 H13A . .9300 ?
C14 C15 . 1.368(6) ?
C14 H14A . .9300 ?
C15 C16 . 1.386(6) ?
C15 H15A . .9300 ?
C16 H16A . .9300 ?
C17 H17A . .9600 ?
C17 H17B . .9600 ?
C17 H17C . .9600 ?
C18 H18A . .9600 ?
C18 H18B . .9600 ?
C18 H18C . .9600 ?
C19 H19A . .9600 ?
C19 H19B . .9600 ?
C19 H19C . .9600 ?
C20 H20A . .9600 ?
C20 H20B . .9600 ?
C20 H20C . .9600 ?
C21 H21A . .9600 ?
C21 H21B . .9600 ?
C21 H21C . .9600 ?
C22 H22A . .9600 ?
C22 H22B . .9600 ?
C22 H22C . .9600 ?
